data_1505411
loop_
_publ_author_name
'Oppenheimer, Jossian'
'Johnson, Whitney L.'
'Tracey, Michael R.'
'Hsung, Richard P.'
'Yao, Pei-Yuan'
'Liu, Renhe'
'Zhao, Kang'

_publ_section_title
;
 A rhodium(I)-catalyzed demethylation-cyclization of o-anisole-substituted
 ynamides in the synthesis of chiral 2-amido benzofurans.
;
_journal_issue 12
_journal_name_full 'Organic letters'
_journal_page_first 2361
_journal_page_last 2364
_journal_paper_doi 10.1021/ol0707362
_journal_volume 9
_journal_year 2007
_chemical_absolute_configuration rm
_chemical_formula_moiety 'C18 H15 N O3'
_chemical_formula_sum 'C18 H15 N O3'
_chemical_formula_weight 293.31
_chemical_name_common 05070
_chemical_name_systematic
; 
 ? 
;
_space_group_IT_number 4
_symmetry_cell_setting monoclinic
_symmetry_space_group_name_Hall 'P 2yb'
_symmetry_space_group_name_H-M 'P 1 21 1'
_atom_sites_solution_hydrogens geom
_atom_sites_solution_primary direct
_atom_sites_solution_secondary difmap
_audit_creation_method SHELXL-97
_cell_angle_alpha 90.00
_cell_angle_beta 108.872(3)
_cell_angle_gamma 90.00
_cell_formula_units_Z 2
_cell_length_a 9.4600(18)
_cell_length_b 6.0405(12)
_cell_length_c 13.586(3)
_cell_measurement_reflns_used 2182
_cell_measurement_temperature 173(2)
_cell_measurement_theta_max 25.05
_cell_measurement_theta_min 3.17
_cell_volume 734.6(3)
_computing_cell_refinement 'SAINT, Bruker'
_computing_data_collection 'SMART, Bruker'
_computing_data_reduction 'SAINT, Bruker'
_computing_molecular_graphics 'SHELXTL, Bruker'
_computing_publication_material 'Bruker SHELXTL'
_computing_structure_refinement 'SHELXL-97 (Sheldrick, 1997)'
_computing_structure_solution 'SHELXS-97 (Sheldrick, 1990)'
_diffrn_ambient_temperature 173(2)
_diffrn_measured_fraction_theta_full 0.998
_diffrn_measured_fraction_theta_max 0.998
_diffrn_measurement_device_type 'Siemens SMART Platform CCD'
_diffrn_measurement_method 'area detector, omega scans per phi'
_diffrn_radiation_monochromator graphite
_diffrn_radiation_source 'normal-focus sealed tube'
_diffrn_radiation_type MoK\a
_diffrn_radiation_wavelength 0.71073
_diffrn_reflns_av_R_equivalents 0.0286
_diffrn_reflns_av_sigmaI/netI 0.0226
_diffrn_reflns_limit_h_max 11
_diffrn_reflns_limit_h_min -11
_diffrn_reflns_limit_k_max 7
_diffrn_reflns_limit_k_min -7
_diffrn_reflns_limit_l_max 16
_diffrn_reflns_limit_l_min -16
_diffrn_reflns_number 5953
_diffrn_reflns_theta_full 25.06
_diffrn_reflns_theta_max 25.06
_diffrn_reflns_theta_min 1.58
_exptl_absorpt_coefficient_mu 0.091
_exptl_absorpt_correction_T_max 0.9865
_exptl_absorpt_correction_T_min 0.9733
_exptl_absorpt_correction_type multi-scan
_exptl_absorpt_process_details 'SADABS, R. Blessing, 1995'
_exptl_crystal_colour colorless
_exptl_crystal_density_diffrn 1.326
_exptl_crystal_density_method 'not measured'
_exptl_crystal_description block
_exptl_crystal_F_000 308
_exptl_crystal_size_max 0.30
_exptl_crystal_size_mid 0.20
_exptl_crystal_size_min 0.15
_refine_diff_density_max 0.152
_refine_diff_density_min -0.147
_refine_diff_density_rms 0.039
_refine_ls_abs_structure_details 'Flack H D (1983), Acta Cryst. A39, 876-881'
_refine_ls_extinction_method none
_refine_ls_goodness_of_fit_ref 1.031
_refine_ls_hydrogen_treatment constr
_refine_ls_matrix_type full
_refine_ls_number_parameters 200
_refine_ls_number_reflns 1443
_refine_ls_number_restraints 1
_refine_ls_restrained_S_all 1.031
_refine_ls_R_factor_all 0.0355
_refine_ls_R_factor_gt 0.0328
_refine_ls_shift/su_max 0.001
_refine_ls_shift/su_mean 0.000
_refine_ls_structure_factor_coef Fsqd
_refine_ls_weighting_details 'calc w=1/[\s^2^(Fo^2^)+(0.0670P)^2^+0.0837P] where P=(Fo^2^+2Fc^2^)/3'
_refine_ls_weighting_scheme calc
_refine_ls_wR_factor_gt 0.0889
_refine_ls_wR_factor_ref 0.0909
_reflns_number_gt 1362
_reflns_number_total 1443
_reflns_threshold_expression >2sigma(I)
_cod_data_source_file ol0707362si20070423_085258.cif
_cod_data_source_block 05070
_cod_depositor_comments
;
The following automatic conversions were performed:

'_symmetry_cell_setting' value 'Monoclinic' changed to 'monoclinic'
according to /home/saulius/struct/CIF-dictionaries/cif_core.dic
dictionary named 'cif_core.dic' version 2.4.1 from 2010-06-29.

Automatic conversion script
Id: cif_fix_values 1715 2011-07-08 13:25:40Z adriana 
;
_cod_original_sg_symbol_H-M P2(1)
_cod_database_code 1505411

loop_
_symmetry_equiv_pos_as_xyz
'x, y, z'
'-x, y+1/2, -z'

loop_
_atom_site_label
_atom_site_type_symbol
_atom_site_fract_x
_atom_site_fract_y
_atom_site_fract_z
_atom_site_U_iso_or_equiv
_atom_site_adp_type
_atom_site_occupancy
_atom_site_symmetry_multiplicity
_atom_site_calc_flag
_atom_site_refinement_flags
O1 O 0.21271(17) 0.4779(3) 0.50041(11) 0.0383(4) Uani 1 1 d .
O2 O 0.02699(18) 0.2350(3) 0.43255(12) 0.0401(4) Uani 1 1 d .
O3 O 0.06550(15) 0.7397(3) 0.19839(11) 0.0298(4) Uani 1 1 d .
N1 N 0.05677(19) 0.5054(4) 0.33041(13) 0.0293(4) Uani 1 1 d .
C1 C 0.1102(2) 0.4148(4) 0.42795(17) 0.0306(5) Uani 1 1 d .
C2 C -0.0842(3) 0.1950(4) 0.33322(18) 0.0358(5) Uani 1 1 d .
H2A H -0.1851 0.1910 0.3403 0.043 Uiso 1 1 calc R
H2B H -0.0654 0.0516 0.3043 0.043 Uiso 1 1 calc R
C3 C -0.0724(2) 0.3880(4) 0.26107(17) 0.0290(5) Uani 1 1 d .
H3 H -0.0477 0.3285 0.1999 0.035 Uiso 1 1 calc R
C4 C -0.2129(2) 0.5289(4) 0.22385(15) 0.0251(5) Uani 1 1 d .
C5 C -0.2969(3) 0.5337(5) 0.12036(17) 0.0354(6) Uani 1 1 d .
H5 H -0.2671 0.4480 0.0718 0.042 Uiso 1 1 calc R
C6 C -0.4253(3) 0.6629(5) 0.08601(18) 0.0409(6) Uani 1 1 d .
H6 H -0.4826 0.6660 0.0143 0.049 Uiso 1 1 calc R
C7 C -0.4688(3) 0.7864(4) 0.15647(19) 0.0367(6) Uani 1 1 d .
H7 H -0.5560 0.8758 0.1332 0.044 Uiso 1 1 calc R
C8 C -0.3864(2) 0.7804(4) 0.26035(18) 0.0362(6) Uani 1 1 d .
H8 H -0.4175 0.8640 0.3089 0.043 Uiso 1 1 calc R
C9 C -0.2578(2) 0.6525(4) 0.29462(17) 0.0325(5) Uani 1 1 d .
H9 H -0.2007 0.6495 0.3664 0.039 Uiso 1 1 calc R
C10 C 0.1221(2) 0.6901(4) 0.30234(16) 0.0276(5) Uani 1 1 d .
C11 C 0.2295(2) 0.8313(4) 0.35602(17) 0.0286(5) Uani 1 1 d .
H11 H 0.2842 0.8269 0.4282 0.034 Uiso 1 1 calc R
C12 C 0.2438(2) 0.9898(4) 0.28110(16) 0.0279(5) Uani 1 1 d .
C13 C 0.1423(2) 0.9280(4) 0.18598(16) 0.0279(5) Uani 1 1 d .
C14 C 0.1199(2) 1.0391(5) 0.09390(17) 0.0350(6) Uani 1 1 d .
H14 H 0.0486 0.9921 0.0305 0.042 Uiso 1 1 calc R
C15 C 0.2091(3) 1.2253(5) 0.10011(18) 0.0372(6) Uani 1 1 d .
H15 H 0.1994 1.3083 0.0389 0.045 Uiso 1 1 calc R
C16 C 0.3124(2) 1.2927(4) 0.19410(19) 0.0356(6) Uani 1 1 d .
H16 H 0.3700 1.4219 0.1949 0.043 Uiso 1 1 calc R
C17 C 0.3342(2) 1.1785(4) 0.28642(17) 0.0318(5) Uani 1 1 d .
C18 C 0.4481(3) 1.2505(5) 0.38668(18) 0.0387(6) Uani 1 1 d .
H18A H 0.4475 1.1474 0.4422 0.058 Uiso 0.50 1 calc PR
H18B H 0.4238 1.3997 0.4045 0.058 Uiso 0.50 1 calc PR
H18C H 0.5474 1.2512 0.3787 0.058 Uiso 0.50 1 calc PR
H18D H 0.4983 1.3848 0.3747 0.058 Uiso 0.50 1 calc PR
H18E H 0.5220 1.1325 0.4125 0.058 Uiso 0.50 1 calc PR
H18F H 0.3984 1.2810 0.4383 0.058 Uiso 0.50 1 calc PR

loop_
_atom_site_aniso_label
_atom_site_aniso_U_11
_atom_site_aniso_U_22
_atom_site_aniso_U_33
_atom_site_aniso_U_23
_atom_site_aniso_U_13
_atom_site_aniso_U_12
O1 0.0313(8) 0.0491(11) 0.0338(8) 0.0052(8) 0.0097(7) 0.0023(9)
O2 0.0404(9) 0.0384(10) 0.0412(9) 0.0100(9) 0.0128(7) -0.0015(9)
O3 0.0241(7) 0.0339(9) 0.0309(7) 0.0019(7) 0.0084(6) -0.0010(7)
N1 0.0216(9) 0.0348(11) 0.0316(9) 0.0039(9) 0.0085(7) -0.0007(8)
C1 0.0274(11) 0.0317(13) 0.0359(12) 0.0044(11) 0.0146(10) 0.0062(10)
C2 0.0332(12) 0.0279(13) 0.0457(12) 0.0035(11) 0.0122(10) -0.0004(11)
C3 0.0273(11) 0.0271(12) 0.0355(11) -0.0022(10) 0.0141(9) 0.0008(10)
C4 0.0243(10) 0.0211(11) 0.0326(10) -0.0013(9) 0.0128(8) -0.0033(9)
C5 0.0338(12) 0.0400(14) 0.0346(11) -0.0025(11) 0.0143(9) 0.0027(11)
C6 0.0349(12) 0.0473(17) 0.0356(12) 0.0059(13) 0.0047(10) 0.0059(12)
C7 0.0267(11) 0.0339(14) 0.0496(14) 0.0028(11) 0.0125(10) 0.0045(11)
C8 0.0291(11) 0.0348(14) 0.0467(13) -0.0094(11) 0.0153(10) 0.0013(11)
C9 0.0280(11) 0.0344(13) 0.0339(11) -0.0053(11) 0.0082(9) -0.0007(11)
C10 0.0218(10) 0.0319(13) 0.0305(10) 0.0036(10) 0.0103(8) 0.0054(9)
C11 0.0214(10) 0.0329(13) 0.0309(11) 0.0021(10) 0.0076(9) 0.0030(9)
C12 0.0236(10) 0.0283(12) 0.0338(11) 0.0008(10) 0.0120(8) 0.0060(10)
C13 0.0203(10) 0.0286(13) 0.0375(12) 0.0005(10) 0.0132(8) 0.0011(9)
C14 0.0272(11) 0.0432(15) 0.0358(12) 0.0041(11) 0.0117(9) 0.0034(11)
C15 0.0357(12) 0.0384(14) 0.0421(12) 0.0098(12) 0.0189(10) 0.0046(12)
C16 0.0284(11) 0.0294(14) 0.0540(14) 0.0041(11) 0.0201(10) 0.0018(10)
C17 0.0231(11) 0.0304(13) 0.0445(12) -0.0025(11) 0.0145(9) 0.0024(10)
C18 0.0294(11) 0.0370(14) 0.0493(14) -0.0057(12) 0.0121(10) -0.0028(12)

loop_
_atom_type_symbol
_atom_type_description
_atom_type_scat_dispersion_real
_atom_type_scat_dispersion_imag
_atom_type_scat_source
C C 0.0033 0.0000 'International Tables Vol C Tables 4.2.6.8 and 6.1.1.4'
H H 0.0000 0.0000 'International Tables Vol C Tables 4.2.6.8 and 6.1.1.4'
N N 0.0061 0.0000 'International Tables Vol C Tables 4.2.6.8 and 6.1.1.4'
O O 0.0106 0.0000 'International Tables Vol C Tables 4.2.6.8 and 6.1.1.4'

loop_
_geom_angle_atom_site_label_1
_geom_angle_atom_site_label_2
_geom_angle_atom_site_label_3
_geom_angle
C1 O2 C2 110.54(18)
C10 O3 C13 104.97(17)
C1 N1 C10 121.98(19)
C1 N1 C3 113.5(2)
C10 N1 C3 124.50(17)
O1 C1 O2 123.0(2)
O1 C1 N1 127.9(2)
O2 C1 N1 109.1(2)
O2 C2 C3 106.67(19)
O2 C2 H2A 110.4
C3 C2 H2A 110.4
O2 C2 H2B 110.4
C3 C2 H2B 110.4
H2A C2 H2B 108.6
N1 C3 C4 113.7(2)
N1 C3 C2 99.98(17)
C4 C3 C2 113.42(17)
N1 C3 H3 109.8
C4 C3 H3 109.8
C2 C3 H3 109.8
C5 C4 C9 119.5(2)
C5 C4 C3 120.43(19)
C9 C4 C3 120.07(18)
C4 C5 C6 120.6(2)
C4 C5 H5 119.7
C6 C5 H5 119.7
C7 C6 C5 119.7(2)
C7 C6 H6 120.1
C5 C6 H6 120.1
C8 C7 C6 120.1(2)
C8 C7 H7 120.0
C6 C7 H7 120.0
C7 C8 C9 120.2(2)
C7 C8 H8 119.9
C9 C8 H8 119.9
C4 C9 C8 119.9(2)
C4 C9 H9 120.1
C8 C9 H9 120.1
C11 C10 O3 113.2(2)
C11 C10 N1 133.3(2)
O3 C10 N1 113.47(18)
C10 C11 C12 105.44(19)
C10 C11 H11 127.3
C12 C11 H11 127.3
C13 C12 C17 119.3(2)
C13 C12 C11 106.5(2)
C17 C12 C11 134.1(2)
C14 C13 O3 125.3(2)
C14 C13 C12 124.9(2)
O3 C13 C12 109.80(19)
C13 C14 C15 115.3(2)
C13 C14 H14 122.3
C15 C14 H14 122.3
C14 C15 C16 121.5(2)
C14 C15 H15 119.2
C16 C15 H15 119.2
C17 C16 C15 122.6(2)
C17 C16 H16 118.7
C15 C16 H16 118.7
C16 C17 C12 116.4(2)
C16 C17 C18 122.0(2)
C12 C17 C18 121.6(2)
C17 C18 H18A 109.5
C17 C18 H18B 109.5
H18A C18 H18B 109.5
C17 C18 H18C 109.5
H18A C18 H18C 109.5
H18B C18 H18C 109.5
C17 C18 H18D 109.5
H18A C18 H18D 141.1
H18B C18 H18D 56.3
H18C C18 H18D 56.3
C17 C18 H18E 109.5
H18A C18 H18E 56.3
H18B C18 H18E 141.1
H18C C18 H18E 56.3
H18D C18 H18E 109.5
C17 C18 H18F 109.5
H18A C18 H18F 56.3
H18B C18 H18F 56.3
H18C C18 H18F 141.1
H18D C18 H18F 109.5
H18E C18 H18F 109.5

loop_
_geom_bond_atom_site_label_1
_geom_bond_atom_site_label_2
_geom_bond_distance
O1 C1 1.199(3)
O2 C1 1.354(3)
O2 C2 1.438(3)
O3 C10 1.372(2)
O3 C13 1.389(3)
N1 C1 1.370(3)
N1 C10 1.387(3)
N1 C3 1.462(3)
C2 C3 1.550(3)
C2 H2A 0.9900
C2 H2B 0.9900
C3 C4 1.520(3)
C3 H3 1.0000
C4 C5 1.373(3)
C4 C9 1.388(3)
C5 C6 1.391(4)
C5 H5 0.9500
C6 C7 1.378(3)
C6 H6 0.9500
C7 C8 1.375(3)
C7 H7 0.9500
C8 C9 1.388(3)
C8 H8 0.9500
C9 H9 0.9500
C10 C11 1.346(3)
C11 C12 1.435(3)
C11 H11 0.9500
C12 C13 1.389(3)
C12 C17 1.413(4)
C13 C14 1.374(3)
C14 C15 1.392(4)
C14 H14 0.9500
C15 C16 1.394(3)
C15 H15 0.9500
C16 C17 1.387(3)
C16 H16 0.9500
C17 C18 1.502(3)
C18 H18A 0.9800
C18 H18B 0.9800
C18 H18C 0.9800
C18 H18D 0.9800
C18 H18E 0.9800
C18 H18F 0.9800

loop_
_geom_torsion_atom_site_label_1
_geom_torsion_atom_site_label_2
_geom_torsion_atom_site_label_3
_geom_torsion_atom_site_label_4
_geom_torsion
C2 O2 C1 O1 -178.0(2)
C2 O2 C1 N1 2.4(2)
C10 N1 C1 O1 1.5(4)
C3 N1 C1 O1 -178.9(2)
C10 N1 C1 O2 -178.88(18)
C3 N1 C1 O2 0.7(2)
C1 O2 C2 C3 -4.4(2)
C1 N1 C3 C4 118.0(2)
C10 N1 C3 C4 -62.4(2)
C1 N1 C3 C2 -3.2(2)
C10 N1 C3 C2 176.4(2)
O2 C2 C3 N1 4.3(2)
O2 C2 C3 C4 -117.0(2)
N1 C3 C4 C5 132.4(2)
C2 C3 C4 C5 -114.3(2)
N1 C3 C4 C9 -48.2(3)
C2 C3 C4 C9 65.2(3)
C9 C4 C5 C6 0.7(4)
C3 C4 C5 C6 -179.8(2)
C4 C5 C6 C7 -0.3(4)
C5 C6 C7 C8 -0.5(4)
C6 C7 C8 C9 0.9(4)
C5 C4 C9 C8 -0.4(3)
C3 C4 C9 C8 -179.8(2)
C7 C8 C9 C4 -0.5(4)
C13 O3 C10 C11 -0.7(2)
C13 O3 C10 N1 179.28(17)
C1 N1 C10 C11 -7.9(4)
C3 N1 C10 C11 172.5(2)
C1 N1 C10 O3 172.18(18)
C3 N1 C10 O3 -7.4(3)
O3 C10 C11 C12 0.8(2)
N1 C10 C11 C12 -179.1(2)
C10 C11 C12 C13 -0.6(2)
C10 C11 C12 C17 179.6(2)
C10 O3 C13 C14 -178.8(2)
C10 O3 C13 C12 0.2(2)
C17 C12 C13 C14 -0.8(3)
C11 C12 C13 C14 179.3(2)
C17 C12 C13 O3 -179.92(18)
C11 C12 C13 O3 0.2(2)
O3 C13 C14 C15 179.5(2)
C12 C13 C14 C15 0.6(3)
C13 C14 C15 C16 -0.5(3)
C14 C15 C16 C17 0.8(3)
C15 C16 C17 C12 -1.0(3)
C15 C16 C17 C18 178.7(2)
C13 C12 C17 C16 1.0(3)
C11 C12 C17 C16 -179.2(2)
C13 C12 C17 C18 -178.7(2)
C11 C12 C17 C18 1.1(4)
